data_4339894
loop_
_publ_author_name
'Benson, Mark A.'
'Zacchini, Stefano'
'Boomishankar, Ramamoorthy'
'Chan, Yuri'
'Steiner, Alexander'

_publ_section_title
;
 Alkylation and acylation of cyclotriphosphazenes.
;
_journal_issue 17
_journal_name_full 'Inorganic chemistry'
_journal_page_first 7097
_journal_page_last 7108
_journal_paper_doi 10.1021/ic7009463
_journal_volume 46
_journal_year 2007
_chemical_formula_sum 'C25 H63 N10 O3 P3'
_chemical_formula_weight 644.76
_chemical_name_systematic
; 
 ? 
;
_space_group_IT_number 2
_symmetry_space_group_name_Hall '-P 1'
_symmetry_space_group_name_H-M 'P -1'
_atom_sites_solution_hydrogens geom
_atom_sites_solution_primary direct
_atom_sites_solution_secondary difmap
_audit_creation_method SHELXL-97
_cell_angle_alpha 77.702(4)
_cell_angle_beta 73.267(4)
_cell_angle_gamma 74.620(4)
_cell_formula_units_Z 2
_cell_length_a 9.9751(17)
_cell_length_b 11.719(2)
_cell_length_c 16.369(3)
_cell_measurement_temperature 100(2)
_cell_volume 1747.4(5)
_computing_structure_refinement 'SHELXL-97 (Sheldrick, 1997)'
_computing_structure_solution 'SHELXS-97 (Sheldrick, 1990)'
_diffrn_ambient_temperature 100(2)
_diffrn_measured_fraction_theta_full 0.978
_diffrn_measured_fraction_theta_max 0.978
_diffrn_measurement_device_type 'Bruker Smart Apex'
_diffrn_measurement_method omega-scans
_diffrn_radiation_monochromator graphite
_diffrn_radiation_source 'fine-focus sealed tube'
_diffrn_radiation_type MoK\a
_diffrn_radiation_wavelength 0.71073
_diffrn_reflns_av_R_equivalents 0.0000
_diffrn_reflns_av_sigmaI/netI 0.0820
_diffrn_reflns_limit_h_max 10
_diffrn_reflns_limit_h_min -10
_diffrn_reflns_limit_k_max 12
_diffrn_reflns_limit_k_min -12
_diffrn_reflns_limit_l_max 17
_diffrn_reflns_limit_l_min 0
_diffrn_reflns_number 4644
_diffrn_reflns_theta_full 22.49
_diffrn_reflns_theta_max 22.49
_diffrn_reflns_theta_min 4.09
_exptl_absorpt_coefficient_mu 0.212
_exptl_absorpt_correction_T_max 1.000
_exptl_absorpt_correction_T_min 0.397
_exptl_absorpt_correction_type empirical
_exptl_absorpt_process_details SADABS
_exptl_crystal_colour colourless
_exptl_crystal_density_diffrn 1.225
_exptl_crystal_density_method 'not measured'
_exptl_crystal_description plate
_exptl_crystal_F_000 704
_exptl_crystal_size_max 0.3
_exptl_crystal_size_mid 0.3
_exptl_crystal_size_min 0.1
_refine_diff_density_max 0.409
_refine_diff_density_min -0.380
_refine_diff_density_rms 0.068
_refine_ls_extinction_method none
_refine_ls_goodness_of_fit_ref 0.965
_refine_ls_hydrogen_treatment mixed
_refine_ls_matrix_type full
_refine_ls_number_parameters 390
_refine_ls_number_reflns 4644
_refine_ls_number_restraints 15
_refine_ls_restrained_S_all 0.964
_refine_ls_R_factor_all 0.0813
_refine_ls_R_factor_gt 0.0546
_refine_ls_shift/su_max 0.000
_refine_ls_shift/su_mean 0.000
_refine_ls_structure_factor_coef Fsqd
_refine_ls_weighting_details 'calc w=1/[\s^2^(Fo^2^)+(0.0760P)^2^+0.0000P] where P=(Fo^2^+2Fc^2^)/3'
_refine_ls_weighting_scheme calc
_refine_ls_wR_factor_gt 0.1282
_refine_ls_wR_factor_ref 0.1367
_reflns_number_gt 3200
_reflns_number_total 4644
_reflns_threshold_expression >2sigma(I)
_cod_data_source_file ic7009463-file003.cif
_cod_data_source_block '[5Me]NO3'
_cod_database_code 4339894

loop_
_symmetry_equiv_pos_as_xyz
'x, y, z'
'-x, -y, -z'

loop_
_atom_site_label
_atom_site_type_symbol
_atom_site_fract_x
_atom_site_fract_y
_atom_site_fract_z
_atom_site_U_iso_or_equiv
_atom_site_adp_type
_atom_site_occupancy
_atom_site_symmetry_multiplicity
_atom_site_calc_flag
_atom_site_refinement_flags
P1 P 0.76240(11) 0.66256(10) 0.20466(7) 0.0193(3) Uani 1 1 d .
P2 P 0.69178(11) 0.92527(10) 0.20334(7) 0.0194(3) Uani 1 1 d .
P3 P 0.60915(11) 0.77246(10) 0.35176(7) 0.0203(3) Uani 1 1 d .
N1 N 0.7458(3) 0.8029(3) 0.1535(2) 0.0187(8) Uani 1 1 d .
N2 N 0.5870(3) 0.8979(3) 0.2923(2) 0.0173(8) Uani 1 1 d .
N3 N 0.6824(3) 0.6607(3) 0.3012(2) 0.0198(8) Uani 1 1 d .
N4 N 0.9324(4) 0.6100(3) 0.1813(2) 0.0213(9) Uani 1 1 d D
H4 H 0.981(4) 0.658(3) 0.162(3) 0.026 Uiso 1 1 d D
N5 N 0.7021(3) 0.5815(3) 0.1609(2) 0.0218(9) Uani 1 1 d D
H5 H 0.758(4) 0.553(4) 0.122(2) 0.026 Uiso 1 1 d D
N6 N 0.8436(4) 0.9508(3) 0.2010(2) 0.0232(9) Uani 1 1 d D
H6 H 0.917(3) 0.910(3) 0.181(3) 0.028 Uiso 1 1 d D
N7 N 0.6134(3) 1.0394(3) 0.1482(2) 0.0195(9) Uani 1 1 d D
H7 H 0.665(4) 1.068(4) 0.1070(19) 0.023 Uiso 1 1 d D
N8 N 0.6968(4) 0.7888(3) 0.4176(2) 0.0241(9) Uani 1 1 d D
H8 H 0.741(4) 0.837(3) 0.395(3) 0.029 Uiso 1 1 d D
N9 N 0.4603(4) 0.7382(3) 0.4115(2) 0.0219(9) Uani 1 1 d D
H9 H 0.444(4) 0.683(3) 0.400(3) 0.026 Uiso 1 1 d D
C1 C 0.8062(4) 0.8211(4) 0.0593(2) 0.0247(11) Uani 1 1 d .
H1A H 0.9040 0.8333 0.0470 0.037 Uiso 1 1 calc R
H1B H 0.7465 0.8917 0.0328 0.037 Uiso 1 1 calc R
H1C H 0.8083 0.7505 0.0355 0.037 Uiso 1 1 calc R
C41 C 1.0177(4) 0.4851(4) 0.1914(3) 0.0220(10) Uani 1 1 d .
C42 C 0.9363(4) 0.4067(4) 0.2620(3) 0.0284(11) Uani 1 1 d .
H42A H 0.8487 0.4038 0.2475 0.043 Uiso 1 1 calc R
H42B H 0.9110 0.4393 0.3162 0.043 Uiso 1 1 calc R
H42C H 0.9961 0.3257 0.2685 0.043 Uiso 1 1 calc R
C43 C 1.1529(4) 0.4904(4) 0.2128(3) 0.0309(12) Uani 1 1 d .
H43A H 1.2053 0.5419 0.1662 0.046 Uiso 1 1 calc R
H43B H 1.2132 0.4096 0.2191 0.046 Uiso 1 1 calc R
H43C H 1.1281 0.5230 0.2669 0.046 Uiso 1 1 calc R
C44 C 1.0577(4) 0.4378(4) 0.1066(3) 0.0318(12) Uani 1 1 d .
H44A H 1.1106 0.4904 0.0614 0.048 Uiso 1 1 calc R
H44B H 0.9704 0.4354 0.0915 0.048 Uiso 1 1 calc R
H44C H 1.1180 0.3569 0.1120 0.048 Uiso 1 1 calc R
C51 C 0.5558(4) 0.5627(4) 0.1757(3) 0.0217(10) Uani 1 1 d .
C52 C 0.5556(5) 0.5101(4) 0.0987(3) 0.0299(12) Uani 1 1 d .
H52A H 0.5780 0.5669 0.0460 0.045 Uiso 1 1 calc R
H52B H 0.4608 0.4944 0.1060 0.045 Uiso 1 1 calc R
H52C H 0.6281 0.4351 0.0944 0.045 Uiso 1 1 calc R
C53 C 0.5219(4) 0.4766(4) 0.2575(3) 0.0272(11) Uani 1 1 d .
H53A H 0.5930 0.4009 0.2531 0.041 Uiso 1 1 calc R
H53B H 0.4261 0.4622 0.2660 0.041 Uiso 1 1 calc R
H53C H 0.5245 0.5109 0.3065 0.041 Uiso 1 1 calc R
C54 C 0.4477(4) 0.6808(4) 0.1808(3) 0.0221(10) Uani 1 1 d .
H54A H 0.4716 0.7357 0.1273 0.033 Uiso 1 1 calc R
H54B H 0.4501 0.7156 0.2296 0.033 Uiso 1 1 calc R
H54C H 0.3515 0.6675 0.1889 0.033 Uiso 1 1 calc R
C61 C 0.8803(4) 1.0538(4) 0.2228(3) 0.0217(10) Uani 1 1 d .
C62 C 0.7467(4) 1.1380(4) 0.2651(3) 0.0293(11) Uani 1 1 d .
H62A H 0.6959 1.0947 0.3180 0.044 Uiso 1 1 calc R
H62B H 0.6839 1.1693 0.2254 0.044 Uiso 1 1 calc R
H62C H 0.7737 1.2046 0.2793 0.044 Uiso 1 1 calc R
C63 C 0.9770(4) 1.0018(4) 0.2842(3) 0.0290(11) Uani 1 1 d .
H63A H 0.9245 0.9597 0.3370 0.043 Uiso 1 1 calc R
H63B H 1.0074 1.0666 0.2984 0.043 Uiso 1 1 calc R
H63C H 1.0615 0.9456 0.2567 0.043 Uiso 1 1 calc R
C64 C 0.9603(5) 1.1187(4) 0.1411(3) 0.0300(11) Uani 1 1 d .
H64A H 1.0465 1.0632 0.1145 0.045 Uiso 1 1 calc R
H64B H 0.9879 1.1853 0.1548 0.045 Uiso 1 1 calc R
H64C H 0.8983 1.1497 0.1008 0.045 Uiso 1 1 calc R
C71 C 0.4598(4) 1.0917(4) 0.1522(3) 0.0222(11) Uani 1 1 d .
C72 C 0.3856(4) 0.9977(4) 0.1475(3) 0.0285(11) Uani 1 1 d .
H72A H 0.3898 0.9350 0.1976 0.043 Uiso 1 1 calc R
H72B H 0.4334 0.9625 0.0945 0.043 Uiso 1 1 calc R
H72C H 0.2851 1.0344 0.1475 0.043 Uiso 1 1 calc R
C73 C 0.3887(4) 1.1472(4) 0.2341(3) 0.0277(11) Uani 1 1 d .
H73A H 0.4384 1.2081 0.2358 0.042 Uiso 1 1 calc R
H73B H 0.3937 1.0850 0.2844 0.042 Uiso 1 1 calc R
H73C H 0.2881 1.1844 0.2350 0.042 Uiso 1 1 calc R
C74 C 0.4547(4) 1.1895(4) 0.0754(3) 0.0275(11) Uani 1 1 d .
H74A H 0.5036 1.2498 0.0792 0.041 Uiso 1 1 calc R
H74B H 0.3545 1.2270 0.0752 0.041 Uiso 1 1 calc R
H74C H 0.5026 1.1549 0.0221 0.041 Uiso 1 1 calc R
C81 C 0.7815(4) 0.6968(4) 0.4708(3) 0.0265(11) Uani 1 1 d .
C82 C 0.7034(5) 0.5969(4) 0.5112(3) 0.0383(13) Uani 1 1 d .
H82A H 0.6089 0.6290 0.5470 0.057 Uiso 1 1 calc R
H82B H 0.7590 0.5362 0.5471 0.057 Uiso 1 1 calc R
H82C H 0.6914 0.5607 0.4658 0.057 Uiso 1 1 calc R
C83 C 0.7962(6) 0.7560(5) 0.5403(3) 0.0495(15) Uani 1 1 d .
H83A H 0.7008 0.7861 0.5760 0.074 Uiso 1 1 calc R
H83B H 0.8438 0.8228 0.5136 0.074 Uiso 1 1 calc R
H83C H 0.8535 0.6976 0.5765 0.074 Uiso 1 1 calc R
C84 C 0.9270(5) 0.6499(4) 0.4151(3) 0.0373(13) Uani 1 1 d .
H84A H 0.9762 0.7159 0.3894 0.056 Uiso 1 1 calc R
H84B H 0.9158 0.6141 0.3692 0.056 Uiso 1 1 calc R
H84C H 0.9837 0.5892 0.4505 0.056 Uiso 1 1 calc R
C91 C 0.3310(4) 0.8137(4) 0.4608(3) 0.0260(11) Uani 1 1 d .
C92 C 0.2581(4) 0.7312(4) 0.5345(3) 0.0314(12) Uani 1 1 d .
H92A H 0.3234 0.6908 0.5717 0.047 Uiso 1 1 calc R
H92B H 0.2329 0.6713 0.5114 0.047 Uiso 1 1 calc R
H92C H 0.1709 0.7779 0.5682 0.047 Uiso 1 1 calc R
C93 C 0.2313(5) 0.8757(4) 0.4029(3) 0.0347(12) Uani 1 1 d .
H93A H 0.2790 0.9290 0.3553 0.052 Uiso 1 1 calc R
H93B H 0.1438 0.9226 0.4363 0.052 Uiso 1 1 calc R
H93C H 0.2064 0.8158 0.3797 0.052 Uiso 1 1 calc R
C94 C 0.3743(4) 0.9053(4) 0.4952(3) 0.0301(12) Uani 1 1 d .
H94A H 0.4391 0.8640 0.5325 0.045 Uiso 1 1 calc R
H94B H 0.2885 0.9540 0.5285 0.045 Uiso 1 1 calc R
H94C H 0.4231 0.9569 0.4469 0.045 Uiso 1 1 calc R
N10 N 1.1770(4) 0.7953(4) 0.0600(2) 0.0262(9) Uani 1 1 d .
O1 O 1.1056(3) 0.7844(3) 0.13707(18) 0.0235(7) Uani 1 1 d .
O2 O 1.2050(3) 0.8937(3) 0.02354(19) 0.0340(8) Uani 1 1 d .
O3 O 1.2209(3) 0.7077(3) 0.02122(19) 0.0372(9) Uani 1 1 d .

loop_
_atom_site_aniso_label
_atom_site_aniso_U_11
_atom_site_aniso_U_22
_atom_site_aniso_U_33
_atom_site_aniso_U_23
_atom_site_aniso_U_13
_atom_site_aniso_U_12
P1 0.0224(6) 0.0159(7) 0.0205(6) -0.0054(5) -0.0065(5) -0.0020(5)
P2 0.0243(6) 0.0169(7) 0.0177(6) -0.0065(5) -0.0073(5) -0.0002(5)
P3 0.0262(6) 0.0166(7) 0.0184(6) -0.0054(5) -0.0067(5) -0.0018(5)
N1 0.0227(19) 0.016(2) 0.016(2) -0.0033(16) -0.0038(15) -0.0021(16)
N2 0.0231(18) 0.013(2) 0.0188(19) -0.0080(16) -0.0088(15) -0.0016(16)
N3 0.0202(18) 0.018(2) 0.020(2) -0.0066(17) -0.0055(15) 0.0007(16)
N4 0.028(2) 0.013(2) 0.021(2) 0.0018(18) -0.0054(17) -0.0055(17)
N5 0.019(2) 0.026(2) 0.020(2) -0.0089(18) -0.0009(15) -0.0047(18)
N6 0.024(2) 0.022(2) 0.024(2) -0.0092(18) -0.0059(17) -0.0003(17)
N7 0.020(2) 0.020(2) 0.016(2) -0.0052(18) -0.0042(15) 0.0001(17)
N8 0.030(2) 0.019(2) 0.022(2) 0.0006(19) -0.0073(17) -0.0057(18)
N9 0.028(2) 0.016(2) 0.023(2) -0.0102(18) -0.0010(16) -0.0067(18)
C1 0.026(2) 0.025(3) 0.022(3) -0.010(2) -0.002(2) -0.002(2)
C41 0.023(2) 0.011(2) 0.027(3) -0.005(2) -0.007(2) 0.006(2)
C42 0.031(3) 0.015(3) 0.035(3) -0.001(2) -0.008(2) -0.002(2)
C43 0.029(3) 0.024(3) 0.038(3) -0.007(2) -0.011(2) 0.002(2)
C44 0.031(3) 0.027(3) 0.035(3) -0.012(2) -0.005(2) 0.001(2)
C51 0.020(2) 0.020(3) 0.025(3) -0.005(2) -0.0054(19) -0.002(2)
C52 0.033(3) 0.026(3) 0.034(3) -0.015(2) -0.009(2) -0.004(2)
C53 0.026(2) 0.025(3) 0.030(3) -0.005(2) -0.007(2) -0.004(2)
C54 0.022(2) 0.021(3) 0.025(3) -0.009(2) -0.0074(19) -0.002(2)
C61 0.023(2) 0.020(3) 0.025(3) -0.008(2) -0.007(2) -0.003(2)
C62 0.037(3) 0.021(3) 0.035(3) -0.015(2) -0.010(2) -0.005(2)
C63 0.033(3) 0.029(3) 0.029(3) -0.006(2) -0.013(2) -0.005(2)
C64 0.040(3) 0.026(3) 0.030(3) -0.003(2) -0.011(2) -0.014(2)
C71 0.023(2) 0.021(3) 0.023(3) -0.005(2) -0.0098(19) 0.000(2)
C72 0.021(2) 0.031(3) 0.034(3) -0.008(2) -0.010(2) -0.001(2)
C73 0.029(3) 0.023(3) 0.028(3) -0.005(2) -0.006(2) -0.001(2)
C74 0.027(2) 0.025(3) 0.028(3) -0.004(2) -0.011(2) 0.004(2)
C81 0.033(3) 0.022(3) 0.025(3) -0.002(2) -0.016(2) 0.001(2)
C82 0.045(3) 0.031(3) 0.031(3) 0.005(3) -0.012(2) -0.001(3)
C83 0.075(4) 0.036(3) 0.049(3) -0.011(3) -0.046(3) 0.007(3)
C84 0.038(3) 0.027(3) 0.047(3) -0.004(3) -0.020(2) 0.002(2)
C91 0.028(3) 0.024(3) 0.021(3) -0.005(2) -0.003(2) 0.001(2)
C92 0.031(3) 0.029(3) 0.028(3) -0.004(2) 0.001(2) -0.005(2)
C93 0.034(3) 0.034(3) 0.031(3) -0.005(2) -0.005(2) -0.002(2)
C94 0.032(3) 0.023(3) 0.034(3) -0.014(2) -0.002(2) -0.003(2)
N10 0.027(2) 0.024(3) 0.029(3) -0.003(2) -0.0093(19) -0.005(2)
O1 0.0225(16) 0.0260(18) 0.0194(18) -0.0042(15) -0.0004(14) -0.0054(14)
O2 0.0438(19) 0.024(2) 0.0300(19) -0.0037(17) -0.0012(15) -0.0086(16)
O3 0.053(2) 0.022(2) 0.035(2) -0.0172(17) -0.0019(16) -0.0041(17)

loop_
_atom_type_symbol
_atom_type_description
_atom_type_scat_dispersion_real
_atom_type_scat_dispersion_imag
_atom_type_scat_source
C C 0.0033 0.0016 'International Tables Vol C Tables 4.2.6.8 and 6.1.1.4'
H H 0.0000 0.0000 'International Tables Vol C Tables 4.2.6.8 and 6.1.1.4'
N N 0.0061 0.0033 'International Tables Vol C Tables 4.2.6.8 and 6.1.1.4'
O O 0.0106 0.0060 'International Tables Vol C Tables 4.2.6.8 and 6.1.1.4'
P P 0.1023 0.0942 'International Tables Vol C Tables 4.2.6.8 and 6.1.1.4'

loop_
_geom_angle_atom_site_label_1
_geom_angle_atom_site_label_2
_geom_angle_atom_site_label_3
_geom_angle
N3 P1 N4 118.11(18)
N3 P1 N5 109.84(18)
N4 P1 N5 103.38(18)
N3 P1 N1 110.36(18)
N4 P1 N1 103.41(17)
N5 P1 N1 111.45(18)
N2 P2 N7 109.03(18)
N2 P2 N6 118.80(17)
N7 P2 N6 106.46(19)
N2 P2 N1 109.06(17)
N7 P2 N1 112.44(17)
N6 P2 N1 100.94(17)
N2 P3 N3 114.85(17)
N2 P3 N9 113.58(18)
N3 P3 N9 102.80(18)
N2 P3 N8 104.46(18)
N3 P3 N8 114.64(18)
N9 P3 N8 106.49(18)
C1 N1 P1 117.7(3)
C1 N1 P2 117.0(3)
P1 N1 P2 124.37(19)
P2 N2 P3 122.6(2)
P1 N3 P3 127.5(2)
C41 N4 P1 131.1(3)
C51 N5 P1 130.8(3)
C61 N6 P2 131.3(3)
C71 N7 P2 131.7(3)
C81 N8 P3 129.4(3)
C91 N9 P3 130.0(3)
N4 C41 C42 111.2(3)
N4 C41 C43 106.8(3)
C42 C41 C43 110.1(3)
N4 C41 C44 109.0(3)
C42 C41 C44 110.8(4)
C43 C41 C44 108.7(3)
N5 C51 C53 109.7(3)
N5 C51 C54 110.2(3)
C53 C51 C54 110.6(3)
N5 C51 C52 106.3(3)
C53 C51 C52 110.3(4)
C54 C51 C52 109.7(3)
N6 C61 C64 108.6(3)
N6 C61 C62 111.0(3)
C64 C61 C62 110.4(4)
N6 C61 C63 106.6(3)
C64 C61 C63 109.9(3)
C62 C61 C63 110.3(3)
N7 C71 C72 110.4(3)
N7 C71 C74 106.4(3)
C72 C71 C74 110.4(3)
N7 C71 C73 110.1(3)
C72 C71 C73 110.7(3)
C74 C71 C73 108.7(3)
N8 C81 C84 109.4(4)
N8 C81 C82 109.3(4)
C84 C81 C82 110.6(4)
N8 C81 C83 107.3(4)
C84 C81 C83 110.3(4)
C82 C81 C83 109.9(4)
N9 C91 C93 109.6(3)
N9 C91 C92 107.1(3)
C93 C91 C92 109.8(4)
N9 C91 C94 109.8(3)
C93 C91 C94 110.2(4)
C92 C91 C94 110.3(4)
O3 N10 O2 120.4(4)
O3 N10 O1 119.8(4)
O2 N10 O1 119.8(4)

loop_
_geom_bond_atom_site_label_1
_geom_bond_atom_site_label_2
_geom_bond_distance
P1 N3 1.550(3)
P1 N4 1.604(4)
P1 N5 1.618(4)
P1 N1 1.667(3)
P2 N2 1.555(3)
P2 N7 1.597(4)
P2 N6 1.608(4)
P2 N1 1.688(3)
P3 N2 1.581(3)
P3 N3 1.594(3)
P3 N9 1.623(4)
P3 N8 1.638(4)
N1 C1 1.477(5)
N4 C41 1.487(5)
N5 C51 1.477(5)
N6 C61 1.487(5)
N7 C71 1.480(5)
N8 C81 1.475(5)
N9 C91 1.482(5)
C41 C42 1.497(6)
C41 C43 1.506(6)
C41 C44 1.511(6)
C51 C53 1.506(6)
C51 C54 1.514(5)
C51 C52 1.516(5)
C61 C64 1.509(6)
C61 C62 1.514(5)
C61 C63 1.515(6)
C71 C72 1.506(6)
C71 C74 1.512(6)
C71 C73 1.518(5)
C81 C84 1.506(6)
C81 C82 1.508(6)
C81 C83 1.512(6)
C91 C93 1.509(6)
C91 C92 1.513(6)
C91 C94 1.517(6)
N10 O3 1.236(4)
N10 O2 1.244(4)
N10 O1 1.256(4)

loop_
_geom_hbond_atom_site_label_D
_geom_hbond_atom_site_label_H
_geom_hbond_atom_site_label_A
_geom_hbond_distance_DH
_geom_hbond_distance_HA
_geom_hbond_distance_DA
_geom_hbond_angle_DHA
_geom_hbond_site_symmetry_A
N4 H4 O1 0.79(2) 2.09(2) 2.866(4) 169(4) .
N6 H6 O1 0.78(2) 2.10(2) 2.884(4) 174(5) .
N7 H7 O2 0.79(2) 2.18(2) 2.947(4) 163(4) 2_775
